data_4111481
loop_
_publ_author_name
'Bun Yeoul Lee'
'Heon Yong Kwon'
'Su Yeon Lee'
'Sung Jae Na'
'Song-i Han'
'Hoseop Yun'
'Hyosun Lee'
'Young-Whan Park'

_publ_section_title
;
 Bimetallic Anilido-Aldimine Zinc Complexes for Epoxide/CO2
 Copolymerization
;
_journal_name_full 'Journal of the American Chemical Society'
_journal_page_first 3031
_journal_page_last 3037
_journal_paper_doi 10.1021/ja0435135
_journal_volume 127
_journal_year 2005
_chemical_formula_sum 'C52 H50 N4'
_chemical_formula_weight 730.96
_chemical_name_systematic
; 
 ? 
;
_space_group_IT_number 14
_symmetry_cell_setting monoclinic
_symmetry_space_group_name_Hall '-P 2yn'
_symmetry_space_group_name_H-M 'P 1 21/n 1'
_atom_sites_solution_hydrogens geom
_atom_sites_solution_primary direct
_atom_sites_solution_secondary difmap
_audit_creation_method SHELXL-97
_cell_angle_alpha 90.00
_cell_angle_beta 92.2016(3)
_cell_angle_gamma 90.00
_cell_formula_units_Z 4
_cell_length_a 8.1137(5)
_cell_length_b 13.1016(7)
_cell_length_c 39.0663(14)
_cell_measurement_temperature 293(2)
_cell_volume 4149.8(4)
_computing_structure_refinement 'SHELXL-97 (Sheldrick, 1997)'
_computing_structure_solution 'SHELXS-97 (Sheldrick, 1990)'
_diffrn_ambient_temperature 293(2)
_diffrn_measured_fraction_theta_full 0.995
_diffrn_measured_fraction_theta_max 0.995
_diffrn_radiation_monochromator graphite
_diffrn_radiation_source 'fine-focus sealed tube'
_diffrn_radiation_type MoK\a
_diffrn_radiation_wavelength 0.71073
_diffrn_reflns_av_R_equivalents 0.0970
_diffrn_reflns_av_sigmaI/netI 0.0818
_diffrn_reflns_limit_h_max 7
_diffrn_reflns_limit_h_min -7
_diffrn_reflns_limit_k_max 12
_diffrn_reflns_limit_k_min -12
_diffrn_reflns_limit_l_max 33
_diffrn_reflns_limit_l_min -36
_diffrn_reflns_number 12040
_diffrn_reflns_theta_full 19.41
_diffrn_reflns_theta_max 19.41
_diffrn_reflns_theta_min 1.87
_exptl_absorpt_coefficient_mu 0.068
_exptl_crystal_colour 'light yellow'
_exptl_crystal_density_diffrn 1.170
_exptl_crystal_F_000 1560
_exptl_crystal_size_max 0.2
_exptl_crystal_size_mid 0.2
_exptl_crystal_size_min 0.1
_refine_diff_density_max 0.141
_refine_diff_density_min -0.186
_refine_diff_density_rms 0.036
_refine_ls_extinction_method none
_refine_ls_goodness_of_fit_ref 1.006
_refine_ls_hydrogen_treatment mixed
_refine_ls_matrix_type full
_refine_ls_number_parameters 521
_refine_ls_number_reflns 3548
_refine_ls_number_restraints 0
_refine_ls_restrained_S_all 1.006
_refine_ls_R_factor_all 0.1079
_refine_ls_R_factor_gt 0.0528
_refine_ls_shift/su_max 0.000
_refine_ls_shift/su_mean 0.000
_refine_ls_structure_factor_coef Fsqd
_refine_ls_weighting_details 'calc w=1/[\s^2^(Fo^2^)+(0.0545P)^2^+0.0000P] where P=(Fo^2^+2Fc^2^)/3'
_refine_ls_weighting_scheme calc
_refine_ls_wR_factor_gt 0.1026
_refine_ls_wR_factor_ref 0.1234
_reflns_number_gt 2147
_reflns_number_total 3548
_reflns_threshold_expression >2sigma(I)
_cod_data_source_file ja0435135si20041104_113844.cif
_cod_data_source_block 15
_cod_database_code 4111481

loop_
_symmetry_equiv_pos_as_xyz
'x, y, z'
'-x+1/2, y+1/2, -z+1/2'
'-x, -y, -z'
'x-1/2, -y-1/2, z-1/2'

loop_
_atom_site_label
_atom_site_type_symbol
_atom_site_fract_x
_atom_site_fract_y
_atom_site_fract_z
_atom_site_U_iso_or_equiv
_atom_site_adp_type
_atom_site_occupancy
_atom_site_symmetry_multiplicity
_atom_site_calc_flag
_atom_site_refinement_flags
N1 N 0.2651(5) 0.7359(3) 0.05674(10) 0.0554(11) Uani 1 1 d .
N2 N 0.1605(6) 0.7978(4) -0.00830(13) 0.0747(15) Uani 1 1 d .
H2N H 0.170(7) 0.807(4) 0.0138(14) 0.11(2) Uiso 1 1 d .
N3 N 0.9647(5) 1.1989(3) 0.15019(10) 0.0500(11) Uani 1 1 d .
N4 N 1.0667(7) 1.3877(4) 0.16810(13) 0.0694(16) Uani 1 1 d .
H4N H 1.006(5) 1.343(3) 0.1701(9) 0.024(15) Uiso 1 1 d .
C1 C 0.5249(6) 0.7846(4) 0.19375(12) 0.0439(12) Uani 1 1 d .
C2 C 0.4678(6) 0.7145(4) 0.21731(13) 0.0594(14) Uani 1 1 d .
H2 H 0.3869 0.6682 0.2101 0.071 Uiso 1 1 calc R
C3 C 0.5262(7) 0.7110(4) 0.25099(14) 0.0675(15) Uani 1 1 d .
H3 H 0.4843 0.6635 0.2661 0.081 Uiso 1 1 calc R
C4 C 0.6459(7) 0.7778(4) 0.26197(12) 0.0619(15) Uani 1 1 d .
H4 H 0.6875 0.7754 0.2845 0.074 Uiso 1 1 calc R
C5 C 0.7046(6) 0.8490(4) 0.23943(13) 0.0549(13) Uani 1 1 d .
H5 H 0.7843 0.8954 0.2472 0.066 Uiso 1 1 calc R
C6 C 0.6478(6) 0.8535(3) 0.20515(11) 0.0416(12) Uani 1 1 d .
C7 C 0.4587(7) 0.7777(3) 0.15796(13) 0.0429(13) Uani 1 1 d .
C8 C 0.5567(6) 0.7858(3) 0.12969(14) 0.0499(13) Uani 1 1 d .
H8 H 0.6678 0.8017 0.1332 0.060 Uiso 1 1 calc R
C9 C 0.4954(7) 0.7712(3) 0.09648(13) 0.0499(13) Uani 1 1 d .
C10 C 0.3292(7) 0.7462(3) 0.09135(13) 0.0464(13) Uani 1 1 d .
C11 C 0.2248(6) 0.7387(3) 0.11867(15) 0.0468(13) Uani 1 1 d .
C12 C 0.2935(7) 0.7547(3) 0.15123(12) 0.0472(13) Uani 1 1 d .
H12 H 0.2250 0.7498 0.1697 0.057 Uiso 1 1 calc R
C13 C 0.6061(6) 0.7811(4) 0.06660(12) 0.0810(17) Uani 1 1 d .
H13A H 0.7113 0.8075 0.0744 0.122 Uiso 1 1 calc R
H13B H 0.5568 0.8268 0.0500 0.122 Uiso 1 1 calc R
H13C H 0.6209 0.7153 0.0564 0.122 Uiso 1 1 calc R
C14 C 0.0454(6) 0.7114(4) 0.11304(12) 0.0746(16) Uani 1 1 d .
H14A H 0.0001 0.7485 0.0937 0.112 Uiso 1 1 calc R
H14B H -0.0135 0.7288 0.1331 0.112 Uiso 1 1 calc R
H14C H 0.0354 0.6394 0.1088 0.112 Uiso 1 1 calc R
C15 C 0.2730(7) 0.6487(4) 0.04292(13) 0.0711(16) Uani 1 1 d .
H15 H 0.3133 0.5955 0.0566 0.085 Uiso 1 1 calc R
C16 C 0.2248(7) 0.6238(4) 0.00763(13) 0.0730(17) Uani 1 1 d .
C17 C 0.2324(8) 0.5223(5) -0.00233(15) 0.115(2) Uani 1 1 d .
H17 H 0.2689 0.4739 0.0137 0.138 Uiso 1 1 calc R
C18 C 0.1881(10) 0.4906(5) -0.03497(19) 0.139(3) Uani 1 1 d .
H18 H 0.1946 0.4220 -0.0410 0.166 Uiso 1 1 calc R
C19 C 0.1341(8) 0.5618(5) -0.05846(14) 0.109(2) Uani 1 1 d .
H19 H 0.1031 0.5412 -0.0806 0.131 Uiso 1 1 calc R
C20 C 0.1251(7) 0.6623(5) -0.05003(14) 0.0794(17) Uani 1 1 d .
H20 H 0.0894 0.7095 -0.0665 0.095 Uiso 1 1 calc R
C21 C 0.1690(6) 0.6958(4) -0.01677(13) 0.0617(15) Uani 1 1 d .
C22 C 0.0906(9) 0.8739(4) -0.03039(12) 0.0515(13) Uani 1 1 d .
C23 C 0.1878(7) 0.9228(5) -0.05390(15) 0.0637(15) Uani 1 1 d .
C24 C 0.1156(11) 0.9970(5) -0.07454(14) 0.0783(18) Uani 1 1 d .
H24 H 0.1793 1.0302 -0.0904 0.094 Uiso 1 1 calc R
C25 C -0.0447(12) 1.0228(5) -0.07240(17) 0.090(2) Uani 1 1 d .
H25 H -0.0904 1.0730 -0.0867 0.107 Uiso 1 1 calc R
C26 C -0.1392(8) 0.9748(6) -0.04917(18) 0.0824(19) Uani 1 1 d .
H26 H -0.2489 0.9939 -0.0473 0.099 Uiso 1 1 calc R
C27 C -0.0736(9) 0.8973(4) -0.02812(13) 0.0612(15) Uani 1 1 d .
C28 C 0.3698(8) 0.8986(5) -0.05520(14) 0.121(2) Uani 1 1 d .
H28A H 0.4178 0.9384 -0.0729 0.181 Uiso 1 1 calc R
H28B H 0.3839 0.8273 -0.0600 0.181 Uiso 1 1 calc R
H28C H 0.4234 0.9147 -0.0335 0.181 Uiso 1 1 calc R
C29 C -0.1825(7) 0.8429(5) -0.00391(13) 0.106(2) Uani 1 1 d .
H29A H -0.1780 0.7708 -0.0081 0.160 Uiso 1 1 calc R
H29B H -0.2940 0.8664 -0.0074 0.160 Uiso 1 1 calc R
H29C H -0.1453 0.8567 0.0193 0.160 Uiso 1 1 calc R
C30 C 0.7261(7) 0.9357(4) 0.18459(10) 0.0417(12) Uani 1 1 d .
C31 C 0.6376(6) 1.0197(4) 0.17260(10) 0.0494(13) Uani 1 1 d .
H31 H 0.5231 1.0187 0.1731 0.059 Uiso 1 1 calc R
C32 C 0.7147(7) 1.1051(4) 0.15984(10) 0.0469(13) Uani 1 1 d .
C33 C 0.8858(7) 1.1054(4) 0.15774(10) 0.0423(12) Uani 1 1 d .
C34 C 0.9780(6) 1.0201(4) 0.16821(11) 0.0403(12) Uani 1 1 d .
C35 C 0.8955(7) 0.9379(3) 0.18194(10) 0.0466(13) Uani 1 1 d .
H35 H 0.9567 0.8818 0.1897 0.056 Uiso 1 1 calc R
C36 C 0.6152(6) 1.1976(4) 0.14903(12) 0.0742(16) Uani 1 1 d .
H36A H 0.5001 1.1804 0.1480 0.111 Uiso 1 1 calc R
H36B H 0.6477 1.2198 0.1269 0.111 Uiso 1 1 calc R
H36C H 0.6344 1.2515 0.1653 0.111 Uiso 1 1 calc R
C37 C 1.1643(6) 1.0171(3) 0.16729(10) 0.0558(14) Uani 1 1 d .
H37A H 1.1962 1.0004 0.1445 0.084 Uiso 1 1 calc R
H37B H 1.2063 0.9663 0.1830 0.084 Uiso 1 1 calc R
H37C H 1.2084 1.0826 0.1737 0.084 Uiso 1 1 calc R
C38 C 1.0692(7) 1.2056(4) 0.12672(12) 0.0511(13) Uani 1 1 d .
H38 H 1.0803 1.1497 0.1123 0.061 Uiso 1 1 calc R
C39 C 1.1726(6) 1.2946(4) 0.12082(12) 0.0445(12) Uani 1 1 d .
C40 C 1.2803(7) 1.2923(4) 0.09428(13) 0.0581(14) Uani 1 1 d .
H40 H 1.2797 1.2357 0.0799 0.070 Uiso 1 1 calc R
C41 C 1.3893(6) 1.3712(5) 0.08821(12) 0.0647(15) Uani 1 1 d .
H41 H 1.4608 1.3682 0.0702 0.078 Uiso 1 1 calc R
C42 C 1.3879(7) 1.4544(4) 0.10983(15) 0.0622(14) Uani 1 1 d .
H42 H 1.4614 1.5076 0.1064 0.075 Uiso 1 1 calc R
C43 C 1.2824(7) 1.4613(4) 0.13597(13) 0.0588(14) Uani 1 1 d .
H43 H 1.2839 1.5190 0.1498 0.071 Uiso 1 1 calc R
C44 C 1.1721(6) 1.3824(4) 0.14212(13) 0.0501(13) Uani 1 1 d .
C45 C 1.0554(8) 1.4679(4) 0.19254(13) 0.0566(14) Uani 1 1 d .
C46 C 0.9173(8) 1.5308(4) 0.18976(13) 0.0618(15) Uani 1 1 d .
C47 C 0.9039(9) 1.6063(5) 0.21387(19) 0.0892(19) Uani 1 1 d .
H47 H 0.8144 1.6506 0.2122 0.107 Uiso 1 1 calc R
C48 C 1.0156(13) 1.6182(6) 0.23966(19) 0.102(2) Uani 1 1 d .
H48 H 1.0021 1.6702 0.2555 0.123 Uiso 1 1 calc R
C49 C 1.1505(10) 1.5545(6) 0.24305(15) 0.091(2) Uani 1 1 d .
H49 H 1.2269 1.5634 0.2612 0.109 Uiso 1 1 calc R
C50 C 1.1725(8) 1.4756(5) 0.21895(16) 0.0691(16) Uani 1 1 d .
C51 C 0.7833(6) 1.5182(4) 0.16250(13) 0.0880(18) Uani 1 1 d .
H51A H 0.8318 1.5059 0.1409 0.132 Uiso 1 1 calc R
H51B H 0.7179 1.5793 0.1611 0.132 Uiso 1 1 calc R
H51C H 0.7145 1.4615 0.1681 0.132 Uiso 1 1 calc R
C52 C 1.3161(7) 1.4037(5) 0.22255(15) 0.118(2) Uani 1 1 d .
H52A H 1.2786 1.3351 0.2186 0.177 Uiso 1 1 calc R
H52B H 1.3651 1.4091 0.2452 0.177 Uiso 1 1 calc R
H52C H 1.3964 1.4211 0.2061 0.177 Uiso 1 1 calc R

loop_
_atom_site_aniso_label
_atom_site_aniso_U_11
_atom_site_aniso_U_22
_atom_site_aniso_U_33
_atom_site_aniso_U_23
_atom_site_aniso_U_13
_atom_site_aniso_U_12
N1 0.068(3) 0.048(3) 0.049(3) 0.002(2) -0.013(2) -0.001(2)
N2 0.114(4) 0.057(4) 0.051(3) -0.001(3) -0.025(3) 0.015(3)
N3 0.050(3) 0.047(3) 0.054(3) 0.001(2) 0.007(2) -0.006(2)
N4 0.072(4) 0.042(3) 0.095(4) -0.013(3) 0.022(3) -0.021(3)
C1 0.037(3) 0.048(3) 0.046(4) 0.002(3) -0.001(3) -0.007(3)
C2 0.066(4) 0.070(4) 0.042(4) 0.005(3) -0.003(3) -0.016(3)
C3 0.064(4) 0.084(4) 0.054(4) 0.014(3) 0.009(3) -0.016(4)
C4 0.066(4) 0.082(4) 0.038(3) 0.001(3) 0.005(3) 0.000(4)
C5 0.054(4) 0.055(3) 0.056(4) -0.007(3) 0.008(3) -0.008(3)
C6 0.047(4) 0.045(3) 0.032(3) 0.002(3) 0.002(3) 0.005(3)
C7 0.044(4) 0.037(3) 0.048(4) 0.001(2) -0.003(3) -0.005(3)
C8 0.043(4) 0.058(3) 0.049(4) -0.001(3) 0.000(3) -0.007(3)
C9 0.053(4) 0.061(4) 0.036(4) 0.002(2) 0.003(3) -0.007(3)
C10 0.060(4) 0.038(3) 0.040(4) 0.001(2) -0.013(4) -0.004(3)
C11 0.045(4) 0.047(3) 0.048(4) 0.008(2) -0.006(4) -0.002(3)
C12 0.052(4) 0.044(3) 0.047(4) 0.002(2) 0.008(3) -0.005(3)
C13 0.070(4) 0.116(5) 0.057(4) -0.004(3) 0.006(3) -0.014(4)
C14 0.048(4) 0.084(4) 0.090(4) 0.000(3) -0.010(3) -0.018(3)
C15 0.099(5) 0.056(4) 0.056(4) 0.008(3) -0.028(3) 0.006(4)
C16 0.108(5) 0.048(4) 0.061(4) -0.002(4) -0.031(3) 0.012(3)
C17 0.196(8) 0.061(5) 0.082(5) -0.007(4) -0.055(5) 0.023(5)
C18 0.231(9) 0.072(5) 0.107(5) -0.032(5) -0.071(6) 0.053(5)
C19 0.162(7) 0.085(5) 0.077(4) -0.031(4) -0.042(4) 0.027(5)
C20 0.108(5) 0.069(5) 0.059(4) -0.011(3) -0.026(3) 0.012(4)
C21 0.074(4) 0.056(4) 0.054(4) -0.007(4) -0.016(3) 0.008(3)
C22 0.060(5) 0.049(4) 0.044(4) -0.005(3) -0.016(3) 0.005(4)
C23 0.060(5) 0.074(4) 0.056(4) -0.003(3) -0.009(4) -0.008(4)
C24 0.108(6) 0.067(5) 0.059(4) 0.003(3) -0.004(4) -0.028(4)
C25 0.136(8) 0.059(4) 0.071(5) -0.009(4) -0.038(5) 0.008(5)
C26 0.087(5) 0.087(5) 0.071(4) -0.035(4) -0.023(4) 0.025(5)
C27 0.073(5) 0.065(4) 0.044(4) -0.011(3) -0.009(4) 0.000(4)
C28 0.079(6) 0.161(7) 0.122(5) -0.014(4) 0.005(4) -0.014(5)
C29 0.094(5) 0.158(6) 0.068(4) -0.007(4) 0.020(4) -0.016(5)
C30 0.042(4) 0.044(4) 0.038(3) -0.004(3) -0.005(3) -0.004(3)
C31 0.034(3) 0.058(4) 0.056(3) 0.001(3) -0.005(3) -0.001(3)
C32 0.044(4) 0.051(4) 0.046(3) 0.000(3) -0.002(3) 0.000(3)
C33 0.044(4) 0.041(4) 0.042(3) -0.002(2) 0.002(3) -0.010(4)
C34 0.030(4) 0.043(3) 0.048(3) -0.008(2) -0.002(2) -0.001(3)
C35 0.048(4) 0.038(4) 0.053(3) -0.001(2) -0.005(3) 0.002(3)
C36 0.060(4) 0.070(4) 0.092(4) 0.015(3) -0.003(3) 0.006(3)
C37 0.048(4) 0.058(3) 0.061(3) 0.001(2) -0.001(3) 0.002(3)
C38 0.060(4) 0.042(4) 0.050(4) 0.001(3) -0.012(3) -0.007(3)
C39 0.047(4) 0.046(4) 0.040(3) 0.001(3) 0.000(3) 0.005(3)
C40 0.062(4) 0.059(4) 0.054(4) 0.001(3) 0.002(3) 0.002(3)
C41 0.059(4) 0.077(4) 0.059(4) 0.017(4) 0.011(3) -0.007(4)
C42 0.059(4) 0.059(4) 0.068(4) 0.017(3) -0.002(3) -0.012(3)
C43 0.058(4) 0.052(4) 0.066(4) 0.006(3) 0.004(3) -0.010(3)
C44 0.039(4) 0.055(4) 0.057(4) 0.009(3) 0.007(3) 0.000(3)
C45 0.067(5) 0.044(4) 0.060(4) -0.005(3) 0.010(4) -0.009(4)
C46 0.078(5) 0.047(4) 0.061(4) -0.010(3) 0.016(3) -0.007(4)
C47 0.097(6) 0.078(5) 0.093(5) -0.007(4) 0.019(5) 0.005(4)
C48 0.131(8) 0.098(6) 0.080(6) -0.028(4) 0.027(5) -0.028(6)
C49 0.096(6) 0.115(6) 0.061(4) 0.002(5) -0.003(4) -0.057(5)
C50 0.063(5) 0.075(5) 0.069(4) 0.007(4) -0.004(4) -0.023(4)
C51 0.071(5) 0.092(4) 0.101(4) 0.000(4) -0.008(4) 0.005(4)
C52 0.070(5) 0.138(6) 0.142(6) 0.051(5) -0.031(4) -0.007(5)

loop_
_atom_type_symbol
_atom_type_description
_atom_type_scat_dispersion_real
_atom_type_scat_dispersion_imag
_atom_type_scat_source
C C 0.0033 0.0016 'International Tables Vol C Tables 4.2.6.8 and 6.1.1.4'
H H 0.0000 0.0000 'International Tables Vol C Tables 4.2.6.8 and 6.1.1.4'
N N 0.0061 0.0033 'International Tables Vol C Tables 4.2.6.8 and 6.1.1.4'

loop_
_geom_angle_atom_site_label_1
_geom_angle_atom_site_label_2
_geom_angle_atom_site_label_3
_geom_angle
C15 N1 C10 117.6(4)
C21 N2 C22 123.8(5)
C38 N3 C33 121.8(4)
C44 N4 C45 126.8(5)
C2 C1 C6 117.7(4)
C2 C1 C7 117.8(5)
C6 C1 C7 124.4(4)
C3 C2 C1 122.7(5)
C4 C3 C2 119.5(5)
C3 C4 C5 119.5(5)
C4 C5 C6 122.0(5)
C5 C6 C1 118.6(4)
C5 C6 C30 114.3(4)
C1 C6 C30 127.0(4)
C12 C7 C8 116.3(4)
C12 C7 C1 120.3(5)
C8 C7 C1 123.2(5)
C9 C8 C7 122.5(4)
C8 C9 C10 118.6(4)
C8 C9 C13 120.7(5)
C10 C9 C13 120.8(5)
C11 C10 C9 121.3(4)
C11 C10 N1 120.4(5)
C9 C10 N1 118.1(5)
C12 C11 C10 117.3(5)
C12 C11 C14 121.5(5)
C10 C11 C14 121.2(5)
C11 C12 C7 123.9(4)
N1 C15 C16 126.1(5)
C17 C16 C21 118.1(5)
C17 C16 C15 117.8(5)
C21 C16 C15 124.1(5)
C18 C17 C16 122.4(5)
C19 C18 C17 118.7(5)
C20 C19 C18 121.1(5)
C19 C20 C21 120.8(5)
N2 C21 C16 120.4(5)
N2 C21 C20 120.8(5)
C16 C21 C20 118.8(5)
C27 C22 C23 121.1(5)
C27 C22 N2 118.9(6)
C23 C22 N2 120.0(6)
C24 C23 C22 118.2(6)
C24 C23 C28 121.4(7)
C22 C23 C28 120.3(6)
C25 C24 C23 121.9(6)
C24 C25 C26 119.6(6)
C25 C26 C27 121.0(6)
C22 C27 C26 118.2(5)
C22 C27 C29 122.1(6)
C26 C27 C29 119.7(7)
C35 C30 C31 117.5(4)
C35 C30 C6 119.8(5)
C31 C30 C6 121.8(5)
C32 C31 C30 121.9(4)
C31 C32 C33 119.2(5)
C31 C32 C36 120.4(5)
C33 C32 C36 120.4(5)
C32 C33 C34 120.3(4)
C32 C33 N3 118.2(5)
C34 C33 N3 120.7(5)
C35 C34 C33 118.3(4)
C35 C34 C37 119.1(5)
C33 C34 C37 122.5(5)
C30 C35 C34 122.7(4)
N3 C38 C39 124.8(5)
C40 C39 C44 118.2(5)
C40 C39 C38 119.1(5)
C44 C39 C38 122.6(5)
C39 C40 C41 122.6(5)
C42 C41 C40 117.6(5)
C43 C42 C41 122.1(5)
C42 C43 C44 120.5(5)
N4 C44 C43 121.3(6)
N4 C44 C39 119.8(5)
C43 C44 C39 118.9(5)
C50 C45 C46 123.0(5)
C50 C45 N4 119.7(6)
C46 C45 N4 117.2(5)
C47 C46 C45 117.2(6)
C47 C46 C51 119.4(6)
C45 C46 C51 123.3(5)
C48 C47 C46 122.1(6)
C47 C48 C49 120.9(7)
C48 C49 C50 119.9(6)
C45 C50 C49 116.8(6)
C45 C50 C52 122.3(6)
C49 C50 C52 120.9(7)

loop_
_geom_bond_atom_site_label_1
_geom_bond_atom_site_label_2
_geom_bond_distance
N1 C15 1.266(5)
N1 C10 1.436(5)
N2 C21 1.379(6)
N2 C22 1.422(6)
N3 C38 1.275(5)
N3 C33 1.418(5)
N4 C44 1.354(6)
N4 C45 1.425(6)
C1 C2 1.392(5)
C1 C6 1.405(6)
C1 C7 1.481(6)
C2 C3 1.382(6)
C3 C4 1.364(6)
C4 C5 1.380(6)
C5 C6 1.401(5)
C6 C30 1.499(6)
C7 C12 1.389(6)
C7 C8 1.390(5)
C8 C9 1.385(6)
C9 C10 1.394(6)
C9 C13 1.506(6)
C10 C11 1.391(6)
C11 C12 1.385(6)
C11 C14 1.507(6)
C15 C16 1.456(6)
C16 C17 1.387(6)
C16 C21 1.404(6)
C17 C18 1.376(7)
C18 C19 1.369(7)
C19 C20 1.360(6)
C20 C21 1.404(6)
C22 C27 1.374(6)
C22 C23 1.390(6)
C23 C24 1.380(7)
C23 C28 1.513(7)
C24 C25 1.350(7)
C25 C26 1.364(7)
C26 C27 1.399(7)
C27 C29 1.499(6)
C30 C35 1.383(6)
C30 C31 1.386(6)
C31 C32 1.384(6)
C32 C33 1.394(6)
C32 C36 1.507(6)
C33 C34 1.398(6)
C34 C35 1.387(5)
C34 C37 1.513(6)
C38 C39 1.459(6)
C39 C40 1.381(6)
C39 C44 1.421(6)
C40 C41 1.387(6)
C41 C42 1.379(6)
C42 C43 1.360(6)
C43 C44 1.394(6)
C45 C50 1.379(7)
C45 C46 1.392(6)
C46 C47 1.373(7)
C46 C51 1.502(6)
C47 C48 1.338(8)
C48 C49 1.379(8)
C49 C50 1.414(7)
C50 C52 1.500(7)

loop_
_cod_related_entry_id
_cod_related_entry_database
_cod_related_entry_code
1 ChemSpider 30660441
